data_7152545
loop_
_publ_author_name
'Azzarito, Valeria'
'Prabhakaran, Panchami'
'Bartlett, Alice I.'
'Murphy, Natasha S.'
'Hardie, Michaele J.'
'Kilner, Colin A.'
'Edwards, Thomas A.'
'Warriner, Stuart L.'
'Wilson, Andrew J.'

_publ_section_title
;
 2-O-Alkylated para-benzamide \a-helix mimetics: the role of scaffold
 curvature.
;
_journal_issue 32
_journal_name_full 'Organic &amp; biomolecular chemistry'
_journal_page_first 6469
_journal_page_last 6472
_journal_paper_doi 10.1039/c2ob26262b
_journal_volume 10
_journal_year 2012
_chemical_formula_moiety 'C21 H26 N2 O5'
_chemical_formula_sum 'C21 H26 N2 O5'
_chemical_formula_weight 386.44
_chemical_name_common Benzamide
_chemical_name_systematic
;
?
;
_space_group_IT_number 14
_symmetry_cell_setting monoclinic
_symmetry_space_group_name_Hall '-P 2ybc'
_symmetry_space_group_name_H-M 'P 1 21/c 1'
_atom_sites_solution_hydrogens geom
_atom_sites_solution_primary direct
_atom_sites_solution_secondary difmap
_audit_creation_method SHELXL-97
_cell_angle_alpha 90.00
_cell_angle_beta 99.421(4)
_cell_angle_gamma 90.00
_cell_formula_units_Z 4
_cell_length_a 9.0441(7)
_cell_length_b 13.9383(10)
_cell_length_c 17.5956(12)
_cell_measurement_reflns_used 8184
_cell_measurement_temperature 150(2)
_cell_measurement_theta_max 27.58
_cell_measurement_theta_min 2.28
_cell_volume 2188.2(3)
_computing_cell_refinement
;
APEX 2 software, Bruker Nonius 2004
;
_computing_data_collection
;
APEX 2 software, Bruker Nonius 2004
;
_computing_data_reduction
;
SAINT - Bruker Integration program embedded in
APEX 2 software, Bruker Nonius 2004
;
_computing_molecular_graphics 'ORTEP-III Version 1.08 (Farrugia, 2005)'
_computing_publication_material
;
enCIFer: A program for viewing, editing and visualising CIFs.
F. H. Allen, O. Johnson, G. P. Shields, B. R. Smith, M. Towler,
J. Applied Cryst., 37, 331-334, 2004
;
_computing_structure_refinement
;
SHELXL-97 (Sheldrick, G. M. Acta Cryst. (2008). A64, 112)
XSeed (L.J.Barbour, J.Supramol. Chem., 2003, 1, 189.)
;
_computing_structure_solution
;
SHELXS-97 (Sheldrick, G. M. Acta Cryst. (2008). A64, 112)
XSeed (L.J.Barbour, J.Supramol. Chem., 2003, 1, 189.)
;
_diffrn_ambient_temperature 150(2)
_diffrn_detector_area_resol_mean
;
120 microns
;
_diffrn_measured_fraction_theta_full 0.986
_diffrn_measured_fraction_theta_max 0.986
_diffrn_measurement_device_type
;
Mach3 kappa-type 4-circle goniostat.
;
_diffrn_measurement_method 'rotation images'
_diffrn_radiation_detector 'ApexII camera'
_diffrn_radiation_monochromator
;
graphite model mounted in "parallel" mode
;
_diffrn_radiation_source
;
Bruker Nonius FR591 rotating anode generator
;
_diffrn_radiation_type MoK\a
_diffrn_radiation_wavelength 0.71073
_diffrn_reflns_av_R_equivalents 0.0636
_diffrn_reflns_av_sigmaI/netI 0.0454
_diffrn_reflns_limit_h_max 12
_diffrn_reflns_limit_h_min -12
_diffrn_reflns_limit_k_max 18
_diffrn_reflns_limit_k_min -18
_diffrn_reflns_limit_l_max 23
_diffrn_reflns_limit_l_min -21
_diffrn_reflns_number 53179
_diffrn_reflns_theta_full 28.55
_diffrn_reflns_theta_max 28.55
_diffrn_reflns_theta_min 1.87
_diffrn_standards_decay_% 0
_diffrn_standards_interval_count 0
_diffrn_standards_interval_time 0
_diffrn_standards_number 0
_exptl_absorpt_coefficient_mu 0.084
_exptl_absorpt_correction_T_max 0.9950
_exptl_absorpt_correction_T_min 0.7544
_exptl_absorpt_correction_type multi-scan
_exptl_absorpt_process_details
;
See Sheldrick, G. M. (2002). SADABS.
University of Gottingen, Germany.
;
_exptl_crystal_colour colourless
_exptl_crystal_density_diffrn 1.173
_exptl_crystal_density_method 'not measured'
_exptl_crystal_description fragment
_exptl_crystal_F_000 824
_exptl_crystal_size_max 0.12
_exptl_crystal_size_mid 0.11
_exptl_crystal_size_min 0.06
_refine_diff_density_max 0.696
_refine_diff_density_min -0.292
_refine_diff_density_rms 0.054
_refine_ls_extinction_method none
_refine_ls_goodness_of_fit_ref 1.024
_refine_ls_hydrogen_treatment mixed
_refine_ls_matrix_type full
_refine_ls_number_parameters 270
_refine_ls_number_reflns 5489
_refine_ls_number_restraints 3
_refine_ls_restrained_S_all 1.024
_refine_ls_R_factor_all 0.1298
_refine_ls_R_factor_gt 0.0743
_refine_ls_shift/su_max 0.000
_refine_ls_shift/su_mean 0.000
_refine_ls_structure_factor_coef Fsqd
_refine_ls_weighting_details 'calc w=1/[\s^2^(Fo^2^)+(0.1026P)^2^+1.7358P] where P=(Fo^2^+2Fc^2^)/3'
_refine_ls_weighting_scheme calc
_refine_ls_wR_factor_gt 0.2001
_refine_ls_wR_factor_ref 0.2362
_reflns_number_gt 3170
_reflns_number_total 5489
_reflns_threshold_expression >2sigma(I)
_cod_data_source_file c2ob26262b.txt
_cod_data_source_block C21H26N2O5compound4
_cod_original_sg_symbol_H-M P21/c
_cod_database_code 7152545

loop_
_symmetry_equiv_pos_as_xyz
'x, y, z'
'-x, y+1/2, -z+1/2'
'-x, -y, -z'
'x, -y-1/2, z-1/2'

loop_
_atom_site_label
_atom_site_type_symbol
_atom_site_fract_x
_atom_site_fract_y
_atom_site_fract_z
_atom_site_U_iso_or_equiv
_atom_site_adp_type
_atom_site_occupancy
_atom_site_symmetry_multiplicity
_atom_site_calc_flag
_atom_site_refinement_flags
C1 C 0.0864(3) 0.8611(2) 0.15999(16) 0.0463(7) Uani 1 1 d .
H1B H 0.117(4) 1.001(2) 0.139(2) 0.074(12) Uiso 1 1 d D
C2 C 0.1545(3) 0.8192(2) 0.10039(16) 0.0466(7) Uani 1 1 d .
H2 H 0.1915 0.8594 0.0641 0.056 Uiso 1 1 calc R
C3 C 0.1674(3) 0.7192(2) 0.09475(15) 0.0419(6) Uani 1 1 d .
H9 H 0.191(4) 0.544(2) 0.0530(16) 0.066(10) Uiso 1 1 d D
H1A H 0.040(5) 0.980(3) 0.2065(16) 0.086(13) Uiso 1 1 d D
C4 C 0.1198(3) 0.6558(2) 0.15056(14) 0.0382(6) Uani 1 1 d .
C5 C 0.0556(3) 0.7008(2) 0.21024(15) 0.0414(6) Uani 1 1 d .
H5 H 0.0241 0.6613 0.2486 0.050 Uiso 1 1 calc R
C6 C 0.0368(3) 0.7993(2) 0.21524(16) 0.0446(7) Uani 1 1 d .
H6 H -0.0091 0.8255 0.2555 0.054 Uiso 1 1 calc R
N11 N 0.0688(4) 0.9598(2) 0.16367(18) 0.0648(8) Uani 1 1 d D
O31 O 0.2297(3) 0.67593(16) 0.03583(12) 0.0552(6) Uani 1 1 d .
C32 C 0.2841(4) 0.7316(2) -0.02464(18) 0.0555(8) Uani 1 1 d .
H32 H 0.3497 0.7847 -0.0003 0.067 Uiso 1 1 calc R
C33 C 0.1538(5) 0.7744(3) -0.0805(2) 0.0754(11) Uani 1 1 d .
H33A H 0.0854 0.7231 -0.1019 0.113 Uiso 1 1 calc R
H33B H 0.1925 0.8073 -0.1224 0.113 Uiso 1 1 calc R
H33C H 0.0997 0.8204 -0.0530 0.113 Uiso 1 1 calc R
C34 C 0.3781(5) 0.6614(3) -0.0621(2) 0.0784(12) Uani 1 1 d .
H34A H 0.4520 0.6311 -0.0224 0.118 Uiso 1 1 calc R
H34B H 0.4302 0.6957 -0.0985 0.118 Uiso 1 1 calc R
H34C H 0.3131 0.6120 -0.0896 0.118 Uiso 1 1 calc R
O41 O 0.1080(3) 0.49993(16) 0.20932(13) 0.0634(7) Uani 1 1 d .
N41 N 0.1762(3) 0.50410(18) 0.08964(13) 0.0452(6) Uani 1 1 d D
C41 C 0.1343(3) 0.5476(2) 0.15299(15) 0.0410(6) Uani 1 1 d .
C42 C 0.1992(3) 0.4050(2) 0.07443(15) 0.0405(6) Uani 1 1 d .
C43 C 0.1908(3) 0.3789(2) -0.00405(15) 0.0428(6) Uani 1 1 d .
H43 H 0.1669 0.4257 -0.0434 0.051 Uiso 1 1 calc R
C44 C 0.2178(3) 0.2840(2) -0.02313(16) 0.0441(7) Uani 1 1 d .
H44 H 0.2118 0.2671 -0.0758 0.053 Uiso 1 1 calc R
C45 C 0.2537(3) 0.2123(2) 0.03384(15) 0.0425(6) Uani 1 1 d .
C46 C 0.2643(3) 0.2391(2) 0.11302(15) 0.0436(6) Uani 1 1 d .
C47 C 0.2351(3) 0.3351(2) 0.13275(15) 0.0415(6) Uani 1 1 d .
H47 H 0.2396 0.3524 0.1853 0.050 Uiso 1 1 calc R
O51 O 0.2438(3) 0.03687(17) 0.03996(13) 0.0655(7) Uani 1 1 d .
C51 C 0.2762(4) 0.1108(2) 0.00810(17) 0.0485(7) Uani 1 1 d .
O52 O 0.3380(3) 0.11019(15) -0.05753(13) 0.0606(6) Uani 1 1 d .
C53 C 0.3504(5) 0.0163(3) -0.0945(2) 0.0724(11) Uani 1 1 d .
H53A H 0.4033 -0.0288 -0.0568 0.109 Uiso 1 1 calc R
H53B H 0.4063 0.0237 -0.1374 0.109 Uiso 1 1 calc R
H53C H 0.2499 -0.0085 -0.1140 0.109 Uiso 1 1 calc R
O61 O 0.3051(3) 0.16750(16) 0.16695(12) 0.0598(6) Uani 1 1 d .
C62 C 0.3519(4) 0.1929(3) 0.24908(17) 0.0543(8) Uani 1 1 d .
H62 H 0.2725 0.2334 0.2665 0.065 Uiso 1 1 calc R
C63 C 0.3623(5) 0.0960(3) 0.2924(2) 0.0772(12) Uani 1 1 d .
H63A H 0.2645 0.0641 0.2831 0.116 Uiso 1 1 calc R
H63B H 0.3921 0.1074 0.3478 0.116 Uiso 1 1 calc R
H63C H 0.4370 0.0551 0.2739 0.116 Uiso 1 1 calc R
C64 C 0.5004(4) 0.2477(3) 0.2619(2) 0.0808(12) Uani 1 1 d .
H64A H 0.5787 0.2079 0.2455 0.121 Uiso 1 1 calc R
H64B H 0.5282 0.2632 0.3167 0.121 Uiso 1 1 calc R
H64C H 0.4894 0.3072 0.2318 0.121 Uiso 1 1 calc R

loop_
_atom_site_aniso_label
_atom_site_aniso_U_11
_atom_site_aniso_U_22
_atom_site_aniso_U_33
_atom_site_aniso_U_23
_atom_site_aniso_U_13
_atom_site_aniso_U_12
C1 0.0538(17) 0.0440(16) 0.0432(15) -0.0027(13) 0.0147(13) -0.0015(13)
C2 0.0550(17) 0.0460(16) 0.0419(15) 0.0045(12) 0.0167(13) -0.0011(13)
C3 0.0447(15) 0.0484(16) 0.0347(13) -0.0021(11) 0.0126(11) -0.0005(12)
C4 0.0388(14) 0.0428(15) 0.0334(13) -0.0024(11) 0.0074(10) -0.0037(11)
C5 0.0447(15) 0.0471(16) 0.0336(13) 0.0001(11) 0.0104(11) -0.0062(12)
C6 0.0504(16) 0.0481(17) 0.0377(14) -0.0055(12) 0.0138(12) -0.0021(13)
N11 0.093(2) 0.0461(16) 0.0666(19) -0.0007(14) 0.0451(17) 0.0010(15)
O31 0.0764(15) 0.0486(12) 0.0487(12) 0.0008(9) 0.0346(11) 0.0023(10)
C32 0.070(2) 0.0566(19) 0.0462(17) 0.0034(14) 0.0277(15) -0.0036(16)
C33 0.082(3) 0.089(3) 0.054(2) -0.0036(19) 0.0074(18) -0.014(2)
C34 0.086(3) 0.086(3) 0.074(2) -0.010(2) 0.044(2) -0.012(2)
O41 0.0973(18) 0.0473(13) 0.0549(13) 0.0063(10) 0.0405(12) 0.0007(12)
N41 0.0590(15) 0.0425(14) 0.0367(12) 0.0033(10) 0.0155(11) 0.0024(11)
C41 0.0418(14) 0.0461(16) 0.0362(13) -0.0003(12) 0.0091(11) -0.0036(12)
C42 0.0405(14) 0.0441(15) 0.0374(13) -0.0010(11) 0.0079(11) 0.0005(11)
C43 0.0496(16) 0.0438(16) 0.0347(13) 0.0061(11) 0.0058(11) 0.0025(12)
C44 0.0500(16) 0.0490(17) 0.0335(13) -0.0027(12) 0.0069(11) -0.0025(13)
C45 0.0462(15) 0.0429(15) 0.0391(14) 0.0009(12) 0.0087(11) 0.0022(12)
C46 0.0439(15) 0.0491(17) 0.0374(14) 0.0058(12) 0.0054(11) 0.0029(12)
C47 0.0426(15) 0.0501(16) 0.0316(13) 0.0009(11) 0.0056(11) 0.0008(12)
O51 0.0952(18) 0.0458(13) 0.0610(14) 0.0046(11) 0.0296(13) -0.0014(12)
C51 0.0577(18) 0.0482(17) 0.0397(15) 0.0005(13) 0.0083(13) 0.0003(14)
O52 0.0908(17) 0.0457(12) 0.0508(13) -0.0027(10) 0.0276(11) 0.0020(11)
C53 0.109(3) 0.053(2) 0.057(2) -0.0101(16) 0.019(2) 0.011(2)
O61 0.0872(17) 0.0533(13) 0.0377(11) 0.0076(9) 0.0063(10) 0.0142(12)
C62 0.0555(18) 0.068(2) 0.0390(15) 0.0091(14) 0.0062(13) 0.0118(15)
C63 0.104(3) 0.075(3) 0.050(2) 0.0152(18) 0.0047(19) 0.017(2)
C64 0.0476(19) 0.119(4) 0.072(2) 0.017(2) -0.0021(17) 0.005(2)

loop_
_atom_type_symbol
_atom_type_description
_atom_type_scat_dispersion_real
_atom_type_scat_dispersion_imag
_atom_type_scat_source
C C 0.0033 0.0016 'International Tables Vol C Tables 4.2.6.8 and 6.1.1.4'
H H 0.0000 0.0000 'International Tables Vol C Tables 4.2.6.8 and 6.1.1.4'
N N 0.0061 0.0033 'International Tables Vol C Tables 4.2.6.8 and 6.1.1.4'
O O 0.0106 0.0060 'International Tables Vol C Tables 4.2.6.8 and 6.1.1.4'

loop_
_geom_angle_atom_site_label_1
_geom_angle_atom_site_label_2
_geom_angle_atom_site_label_3
_geom_angle
N11 C1 C2 120.5(3)
N11 C1 C6 121.1(3)
C2 C1 C6 118.4(3)
C3 C2 C1 120.6(3)
C3 C2 H2 119.7
C1 C2 H2 119.7
O31 C3 C2 122.0(2)
O31 C3 C4 116.4(2)
C2 C3 C4 121.6(2)
C5 C4 C3 115.9(2)
C5 C4 C41 117.5(2)
C3 C4 C41 126.6(2)
C6 C5 C4 123.4(2)
C6 C5 H5 118.3
C4 C5 H5 118.3
C5 C6 C1 119.9(2)
C5 C6 H6 120.0
C1 C6 H6 120.0
C1 N11 H1B 123(3)
C1 N11 H1A 114(3)
H1B N11 H1A 118(4)
C3 O31 C32 122.4(2)
O31 C32 C34 104.7(3)
O31 C32 C33 111.0(3)
C34 C32 C33 113.7(3)
O31 C32 H32 109.1
C34 C32 H32 109.1
C33 C32 H32 109.1
C32 C33 H33A 109.5
C32 C33 H33B 109.5
H33A C33 H33B 109.5
C32 C33 H33C 109.5
H33A C33 H33C 109.5
H33B C33 H33C 109.5
C32 C34 H34A 109.5
C32 C34 H34B 109.5
H34A C34 H34B 109.5
C32 C34 H34C 109.5
H34A C34 H34C 109.5
H34B C34 H34C 109.5
C41 N41 C42 130.3(2)
C41 N41 H9 114(2)
C42 N41 H9 115(2)
O41 C41 N41 121.5(3)
O41 C41 C4 121.7(2)
N41 C41 C4 116.8(2)
C47 C42 C43 119.9(3)
C47 C42 N41 123.6(2)
C43 C42 N41 116.4(2)
C44 C43 C42 119.6(2)
C44 C43 H43 120.2
C42 C43 H43 120.2
C43 C44 C45 121.9(3)
C43 C44 H44 119.1
C45 C44 H44 119.1
C44 C45 C46 118.5(3)
C44 C45 C51 118.4(2)
C46 C45 C51 123.1(2)
O61 C46 C47 123.5(2)
O61 C46 C45 116.6(3)
C47 C46 C45 120.0(2)
C42 C47 C46 120.2(2)
C42 C47 H47 119.9
C46 C47 H47 119.9
O51 C51 O52 122.8(3)
O51 C51 C45 126.5(3)
O52 C51 C45 110.8(2)
C51 O52 C53 116.9(3)
O52 C53 H53A 109.5
O52 C53 H53B 109.5
H53A C53 H53B 109.5
O52 C53 H53C 109.5
H53A C53 H53C 109.5
H53B C53 H53C 109.5
C46 O61 C62 119.9(2)
O61 C62 C64 111.6(3)
O61 C62 C63 104.9(3)
C64 C62 C63 112.5(3)
O61 C62 H62 109.3
C64 C62 H62 109.3
C63 C62 H62 109.3
C62 C63 H63A 109.5
C62 C63 H63B 109.5
H63A C63 H63B 109.5
C62 C63 H63C 109.5
H63A C63 H63C 109.5
H63B C63 H63C 109.5
C62 C64 H64A 109.5
C62 C64 H64B 109.5
H64A C64 H64B 109.5
C62 C64 H64C 109.5
H64A C64 H64C 109.5
H64B C64 H64C 109.5

loop_
_geom_bond_atom_site_label_1
_geom_bond_atom_site_label_2
_geom_bond_distance
C1 N11 1.387(4)
C1 C2 1.425(4)
C1 C6 1.426(4)
C2 C3 1.404(4)
C2 H2 0.9500
C3 O31 1.395(3)
C3 C4 1.438(4)
C4 C5 1.425(4)
C4 C41 1.514(4)
C5 C6 1.387(4)
C5 H5 0.9500
C6 H6 0.9500
N11 H1B 0.880(18)
N11 H1A 0.883(19)
O31 C32 1.465(3)
C32 C34 1.516(5)
C32 C33 1.527(5)
C32 H32 1.0000
C33 H33A 0.9800
C33 H33B 0.9800
C33 H33C 0.9800
C34 H34A 0.9800
C34 H34B 0.9800
C34 H34C 0.9800
O41 C41 1.249(3)
N41 C41 1.376(3)
N41 C42 1.429(4)
N41 H9 0.878(18)
C42 C47 1.414(4)
C42 C43 1.418(4)
C43 C44 1.395(4)
C43 H43 0.9500
C44 C45 1.415(4)
C44 H44 0.9500
C45 C46 1.430(4)
C45 C51 1.509(4)
C46 O61 1.385(3)
C46 C47 1.417(4)
C47 H47 0.9500
O51 C51 1.232(4)
C51 O52 1.363(4)
O52 C53 1.474(4)
C53 H53A 0.9800
C53 H53B 0.9800
C53 H53C 0.9800
O61 C62 1.481(4)
C62 C64 1.529(5)
C62 C63 1.547(5)
C62 H62 1.0000
C63 H63A 0.9800
C63 H63B 0.9800
C63 H63C 0.9800
C64 H64A 0.9800
C64 H64B 0.9800
C64 H64C 0.9800

loop_
_geom_hbond_atom_site_label_D
_geom_hbond_atom_site_label_H
_geom_hbond_atom_site_label_A
_geom_hbond_distance_DH
_geom_hbond_distance_HA
_geom_hbond_distance_DA
_geom_hbond_angle_DHA
_geom_hbond_site_symmetry_A
N11 H1A O41 0.883(19) 2.17(2) 3.006(3) 158(4) 2
N11 H1B O51 0.880(18) 2.29(3) 3.086(4) 151(3) 1_565
N41 H9 O31 0.878(18) 1.91(3) 2.649(3) 141(3) .

loop_
_geom_torsion_atom_site_label_1
_geom_torsion_atom_site_label_2
_geom_torsion_atom_site_label_3
_geom_torsion_atom_site_label_4
_geom_torsion
N11 C1 C2 C3 -177.6(3)
C6 C1 C2 C3 2.3(4)
C1 C2 C3 O31 178.2(3)
C1 C2 C3 C4 -3.2(4)
O31 C3 C4 C5 -179.7(2)
C2 C3 C4 C5 1.6(4)
O31 C3 C4 C41 1.8(4)
C2 C3 C4 C41 -176.9(3)
C3 C4 C5 C6 0.8(4)
C41 C4 C5 C6 179.5(3)
C4 C5 C6 C1 -1.7(4)
N11 C1 C6 C5 180.0(3)
C2 C1 C6 C5 0.1(4)
C2 C3 O31 C32 -0.8(4)
C4 C3 O31 C32 -179.5(3)
C3 O31 C32 C34 165.1(3)
C3 O31 C32 C33 -71.8(4)
C42 N41 C41 O41 -0.7(5)
C42 N41 C41 C4 -180.0(3)
C5 C4 C41 O41 -8.2(4)
C3 C4 C41 O41 170.3(3)
C5 C4 C41 N41 171.0(2)
C3 C4 C41 N41 -10.5(4)
C41 N41 C42 C47 -24.0(5)
C41 N41 C42 C43 158.7(3)
C47 C42 C43 C44 0.1(4)
N41 C42 C43 C44 177.5(3)
C42 C43 C44 C45 0.0(4)
C43 C44 C45 C46 -0.8(4)
C43 C44 C45 C51 178.0(3)
C44 C45 C46 O61 -177.7(3)
C51 C45 C46 O61 3.5(4)
C44 C45 C46 C47 1.6(4)
C51 C45 C46 C47 -177.1(3)
C43 C42 C47 C46 0.7(4)
N41 C42 C47 C46 -176.5(3)
O61 C46 C47 C42 177.7(3)
C45 C46 C47 C42 -1.6(4)
C44 C45 C51 O51 -146.0(3)
C46 C45 C51 O51 32.8(5)
C44 C45 C51 O52 33.5(4)
C46 C45 C51 O52 -147.7(3)
O51 C51 O52 C53 6.4(5)
C45 C51 O52 C53 -173.2(3)
C47 C46 O61 C62 -13.2(4)
C45 C46 O61 C62 166.1(3)
C46 O61 C62 C64 -67.2(4)
C46 O61 C62 C63 170.8(3)
